data_2226381
loop_
_publ_author_name
'Fun, Hoong-Kun'
'Goh, Jia Hao'
'Chandrakantha, B.'
'Isloor, Arun M.'
'Shetty, Prakash'

_publ_section_title
;
 2-Chloro-4-nitro-1<i>H</i>-imidazole
;
_journal_coeditor_code CI5106
_journal_issue 7
_journal_name_full 'Acta Crystallographica Section E'
_journal_page_first o1828
_journal_page_last o1829
_journal_paper_doi 10.1107/S1600536810024542
_journal_volume 66
_journal_year 2010
_chemical_formula_iupac 'C3 H2 Cl N3 O2'
_chemical_formula_moiety 'C3 H2 Cl N3 O2'
_chemical_formula_sum 'C3 H2 Cl N3 O2'
_chemical_formula_weight 147.53
_chemical_name_systematic
;
2-Chloro-4-nitro-1<i>H</i>-imidazole
;
_space_group_IT_number 14
_symmetry_cell_setting monoclinic
_symmetry_space_group_name_Hall '-P 2ybc'
_symmetry_space_group_name_H-M 'P 1 21/c 1'
_atom_sites_solution_hydrogens geom
_atom_sites_solution_primary direct
_atom_sites_solution_secondary difmap
_audit_creation_method SHELXL-97
_cell_angle_alpha 90.00
_cell_angle_beta 105.180(8)
_cell_angle_gamma 90.00
_cell_formula_units_Z 4
_cell_length_a 5.905(2)
_cell_length_b 10.033(4)
_cell_length_c 9.150(3)
_cell_measurement_reflns_used 2073
_cell_measurement_temperature 100.00(10)
_cell_measurement_theta_max 29.99
_cell_measurement_theta_min 3.58
_cell_volume 523.2(3)
_computing_cell_refinement 'SAINT (Bruker, 2009)'
_computing_data_collection 'APEX2 (Bruker, 2009)'
_computing_data_reduction 'SAINT (Bruker, 2009)'
_computing_molecular_graphics 'SHELXTL (Sheldrick, 2008)'
_computing_publication_material 'SHELXTL (Sheldrick, 2008) and PLATON (Spek, 2009)'
_computing_structure_refinement 'SHELXTL (Sheldrick, 2008)'
_computing_structure_solution 'SHELXTL (Sheldrick, 2008)'
_diffrn_ambient_temperature 100.00(10)
_diffrn_measured_fraction_theta_full 0.990
_diffrn_measured_fraction_theta_max 0.990
_diffrn_measurement_device_type
;
Bruker APEXII DUO CCD area-detector diffractometer
;
_diffrn_measurement_method '\f and \w scans'
_diffrn_radiation_monochromator graphite
_diffrn_radiation_source 'fine-focus sealed tube'
_diffrn_radiation_type MoK\a
_diffrn_radiation_wavelength 0.71073
_diffrn_reflns_av_R_equivalents 0.0368
_diffrn_reflns_av_sigmaI/netI 0.0376
_diffrn_reflns_limit_h_max 8
_diffrn_reflns_limit_h_min -6
_diffrn_reflns_limit_k_max 14
_diffrn_reflns_limit_k_min -13
_diffrn_reflns_limit_l_max 12
_diffrn_reflns_limit_l_min -12
_diffrn_reflns_number 5484
_diffrn_reflns_theta_full 30.00
_diffrn_reflns_theta_max 30.00
_diffrn_reflns_theta_min 3.07
_diffrn_standards_number 0
_exptl_absorpt_coefficient_mu 0.640
_exptl_absorpt_correction_T_max 0.9773
_exptl_absorpt_correction_T_min 0.8366
_exptl_absorpt_correction_type multi-scan
_exptl_absorpt_process_details '(<i>SADABS</i>; Bruker, 2009)'
_exptl_crystal_colour yellow
_exptl_crystal_density_diffrn 1.873
_exptl_crystal_density_method 'not measured'
_exptl_crystal_description Plate
_exptl_crystal_F_000 296
_exptl_crystal_size_max 0.289
_exptl_crystal_size_mid 0.186
_exptl_crystal_size_min 0.036
_refine_diff_density_max 0.420
_refine_diff_density_min -0.438
_refine_ls_extinction_method none
_refine_ls_goodness_of_fit_ref 1.108
_refine_ls_hydrogen_treatment refall
_refine_ls_matrix_type full
_refine_ls_number_parameters 90
_refine_ls_number_reflns 1509
_refine_ls_number_restraints 0
_refine_ls_restrained_S_all 1.108
_refine_ls_R_factor_all 0.0561
_refine_ls_R_factor_gt 0.0369
_refine_ls_shift/su_max 0.001
_refine_ls_shift/su_mean 0.000
_refine_ls_structure_factor_coef Fsqd
_refine_ls_weighting_details 'calc w=1/[\s^2^(Fo^2^)+(0.0453P)^2^+0.1822P] where P=(Fo^2^+2Fc^2^)/3'
_refine_ls_weighting_scheme calc
_refine_ls_wR_factor_gt 0.0877
_refine_ls_wR_factor_ref 0.0969
_reflns_number_gt 1195
_reflns_number_total 1509
_reflns_threshold_expression I>2\s(I)
_cod_data_source_file ci5106.cif
_cod_data_source_block I
_cod_original_sg_symbol_H-M 'P 21/c'
_cod_database_code 2226381
_cod_database_fobs_code 2226381

loop_
_symmetry_equiv_pos_as_xyz
'x, y, z'
'-x, y+1/2, -z+1/2'
'-x, -y, -z'
'x, -y-1/2, z-1/2'

loop_
_atom_site_type_symbol
_atom_site_label
_atom_site_fract_x
_atom_site_fract_y
_atom_site_fract_z
_atom_site_U_iso_or_equiv
_atom_site_adp_type
_atom_site_calc_flag
_atom_site_refinement_flags
_atom_site_occupancy
_atom_site_disorder_assembly
_atom_site_disorder_group
Cl Cl1 0.72178(8) 0.63986(4) 0.10842(5) 0.01869(15) Uani d . 1 . .
O O1 0.0169(3) 0.65199(14) 0.47907(19) 0.0268(4) Uani d . 1 . .
O O2 0.1231(3) 0.84048(13) 0.40048(18) 0.0250(3) Uani d . 1 . .
N N1 0.4713(3) 0.49414(15) 0.25596(19) 0.0157(3) Uani d . 1 . .
N N2 0.4212(3) 0.71387(14) 0.26450(18) 0.0151(3) Uani d . 1 . .
N N3 0.1318(3) 0.71851(16) 0.41138(19) 0.0190(3) Uani d . 1 . .
C C1 0.5304(3) 0.61677(16) 0.2149(2) 0.0149(4) Uani d . 1 . .
C C2 0.3104(3) 0.51281(17) 0.3371(2) 0.0164(4) Uani d . 1 . .
C C3 0.2845(3) 0.64762(17) 0.3405(2) 0.0150(4) Uani d . 1 . .
H H1N1 0.525(4) 0.417(3) 0.240(3) 0.025(6) Uiso d . 1 . .
H H2 0.246(4) 0.441(3) 0.375(3) 0.025(6) Uiso d . 1 . .

loop_
_atom_site_aniso_label
_atom_site_aniso_U_11
_atom_site_aniso_U_22
_atom_site_aniso_U_33
_atom_site_aniso_U_12
_atom_site_aniso_U_13
_atom_site_aniso_U_23
Cl1 0.0218(2) 0.0162(2) 0.0214(3) -0.00093(16) 0.01140(19) 0.00052(17)
O1 0.0311(8) 0.0228(7) 0.0340(9) -0.0028(6) 0.0221(7) -0.0015(6)
O2 0.0308(8) 0.0120(6) 0.0351(9) 0.0043(5) 0.0140(7) -0.0022(6)
N1 0.0193(8) 0.0096(7) 0.0196(8) 0.0010(6) 0.0078(7) -0.0003(6)
N2 0.0179(8) 0.0107(6) 0.0184(8) 0.0001(5) 0.0075(6) 0.0000(6)
N3 0.0206(8) 0.0151(7) 0.0231(9) 0.0008(6) 0.0090(7) -0.0017(6)
C1 0.0174(9) 0.0113(8) 0.0163(9) -0.0013(6) 0.0053(7) -0.0004(6)
C2 0.0186(9) 0.0114(8) 0.0208(10) -0.0010(6) 0.0082(8) 0.0001(7)
C3 0.0167(9) 0.0122(8) 0.0170(9) -0.0007(6) 0.0060(7) -0.0019(7)

loop_
_atom_type_symbol
_atom_type_description
_atom_type_scat_dispersion_real
_atom_type_scat_dispersion_imag
_atom_type_scat_source
C C 0.0033 0.0016 'International Tables Vol C Tables 4.2.6.8 and 6.1.1.4'
H H 0.0000 0.0000 'International Tables Vol C Tables 4.2.6.8 and 6.1.1.4'
N N 0.0061 0.0033 'International Tables Vol C Tables 4.2.6.8 and 6.1.1.4'
O O 0.0106 0.0060 'International Tables Vol C Tables 4.2.6.8 and 6.1.1.4'
Cl Cl 0.1484 0.1585 'International Tables Vol C Tables 4.2.6.8 and 6.1.1.4'

loop_
_geom_angle_atom_site_label_1
_geom_angle_atom_site_label_2
_geom_angle_atom_site_label_3
_geom_angle_site_symmetry_1
_geom_angle_site_symmetry_3
_geom_angle
_geom_angle_publ_flag
C1 N1 C2 . . 107.01(15) ?
C1 N1 H1N1 . . 129.2(17) ?
C2 N1 H1N1 . . 123.7(17) ?
C1 N2 C3 . . 102.95(15) ?
O2 N3 O1 . . 124.46(17) ?
O2 N3 C3 . . 118.46(16) ?
O1 N3 C3 . . 117.08(16) ?
N2 C1 N1 . . 113.01(17) ?
N2 C1 Cl1 . . 124.11(14) ?
N1 C1 Cl1 . . 122.87(14) ?
C3 C2 N1 . . 104.32(16) ?
C3 C2 H2 . . 135.0(16) ?
N1 C2 H2 . . 120.7(16) ?
C2 C3 N2 . . 112.71(17) ?
C2 C3 N3 . . 126.29(18) ?
N2 C3 N3 . . 120.99(16) ?

loop_
_geom_bond_atom_site_label_1
_geom_bond_atom_site_label_2
_geom_bond_site_symmetry_2
_geom_bond_distance
_geom_bond_publ_flag
Cl1 C1 . 1.690(2) ?
O1 N3 . 1.228(2) ?
O2 N3 . 1.228(2) ?
N1 C1 . 1.359(2) ?
N1 C2 . 1.363(3) ?
N1 H1N1 . 0.86(3) ?
N2 C1 . 1.313(2) ?
N2 C3 . 1.368(2) ?
N3 C3 . 1.430(2) ?
C2 C3 . 1.362(2) ?
C2 H2 . 0.93(3) ?

loop_
_geom_hbond_atom_site_label_D
_geom_hbond_atom_site_label_H
_geom_hbond_atom_site_label_A
_geom_hbond_site_symmetry_A
_geom_hbond_distance_DH
_geom_hbond_distance_HA
_geom_hbond_distance_DA
_geom_hbond_angle_DHA
_geom_hbond_publ_flag
N1 H1N1 N2 2_645 0.86(3) 2.07(3) 2.900(2) 163(2) yes
C2 H2 O1 3_566 0.92(3) 2.48(3) 3.317(3) 151(2) yes

loop_
_geom_torsion_atom_site_label_1
_geom_torsion_atom_site_label_2
_geom_torsion_atom_site_label_3
_geom_torsion_atom_site_label_4
_geom_torsion_site_symmetry_1
_geom_torsion_site_symmetry_2
_geom_torsion_site_symmetry_3
_geom_torsion_site_symmetry_4
_geom_torsion
_geom_torsion_publ_flag
C3 N2 C1 N1 . . . . -0.4(2) ?
C3 N2 C1 Cl1 . . . . 178.70(15) ?
C2 N1 C1 N2 . . . . 0.6(2) ?
C2 N1 C1 Cl1 . . . . -178.52(14) ?
C1 N1 C2 C3 . . . . -0.5(2) ?
N1 C2 C3 N2 . . . . 0.3(2) ?
N1 C2 C3 N3 . . . . 179.32(18) ?
C1 N2 C3 C2 . . . . 0.0(2) ?
C1 N2 C3 N3 . . . . -179.05(17) ?
O2 N3 C3 C2 . . . . -177.8(2) ?
O1 N3 C3 C2 . . . . 1.9(3) ?
O2 N3 C3 N2 . . . . 1.1(3) ?
O1 N3 C3 N2 . . . . -179.10(18) ?

loop_
_cod_related_entry_id
_cod_related_entry_database
_cod_related_entry_code
1 ChemSpider 38678
